data_7126124
loop_
_publ_author_name
'Liu, Xiaobing'
'Sheng, Heyun'
'Zhou, Yao'
'Song, Qiuling'

_publ_section_title
;
 Palladium-catalyzed C-H bond activation for the assembly of N-aryl
 carbazoles with aromatic amines as nitrogen sources.
;
_journal_issue 11
_journal_name_full 'Chemical communications (Cambridge, England)'
_journal_page_first 1665
_journal_page_last 1668
_journal_paper_doi 10.1039/c9cc09493h
_journal_volume 56
_journal_year 2020
_chemical_formula_moiety 'C18 H13 N'
_chemical_formula_sum 'C18 H13 N'
_chemical_formula_weight 243.29
_space_group_crystal_system orthorhombic
_space_group_IT_number 43
_space_group_name_Hall 'F 2 -2d'
_space_group_name_H-M_alt 'F d d 2'
_atom_sites_solution_hydrogens geom
_atom_sites_solution_primary direct
_audit_block_doi 10.5517/ccdc.csd.cc22bpdj
_audit_creation_date 2019-04-02
_audit_creation_method
;
Olex2 1.2
(compiled 2018.05.29 svn.r3508 for OlexSys, GUI svn.r5506)
;
_audit_update_record
;
2019-05-18 deposited with the CCDC.	2020-01-07 downloaded from the CCDC.
;
_cell_angle_alpha 90
_cell_angle_beta 90
_cell_angle_gamma 90
_cell_formula_units_Z 16
_cell_length_a 38.272(3)
_cell_length_b 12.8163(8)
_cell_length_c 10.8580(10)
_cell_measurement_reflns_used 3039
_cell_measurement_temperature 293(2)
_cell_measurement_theta_max 26.4130
_cell_measurement_theta_min 4.4520
_cell_volume 5325.9(7)
_computing_cell_refinement 'CrysAlisPro 1.171.38.41 (Rigaku OD, 2015)'
_computing_data_collection 'CrysAlisPro 1.171.38.41 (Rigaku OD, 2015)'
_computing_data_reduction 'CrysAlisPro 1.171.38.41 (Rigaku OD, 2015)'
_computing_molecular_graphics 'Olex2 (Dolomanov et al., 2009)'
_computing_publication_material 'Olex2 (Dolomanov et al., 2009)'
_computing_structure_refinement 'ShelXL (Sheldrick, 2015)'
_computing_structure_solution 'ShelXT (Sheldrick, 2008)'
_diffrn_ambient_temperature 293.15
_diffrn_detector 'CCD plate'
_diffrn_detector_area_resol_mean 8.0606
_diffrn_detector_type Eos
_diffrn_measured_fraction_theta_full 0.996
_diffrn_measured_fraction_theta_max 0.897
_diffrn_measurement_details
;
List of Runs (angles in degrees, time in seconds):

  # Type    Start    End  Width  t~exp~   \w     \q     \k     \f   Frames
#--------------------------------------------------------------------------
  1  \w    -55.00  35.00   1.00   11.50    --   15.65 -19.00   0.00   90
  2  \w      2.00  85.00   1.00   11.50    --   15.65  38.00-180.00   83
  3  \w    -21.00  22.00   1.00   11.50    --  -16.59 -99.00-180.00   43
;
_diffrn_measurement_device 'four-circle diffractometer'
_diffrn_measurement_device_type 'Xcalibur, Eos, Gemini'
_diffrn_measurement_method '\w scans'
_diffrn_orient_matrix_type 'CrysAlisPro convention (1999,Acta A55,543-557)'
_diffrn_orient_matrix_UB_11 -0.0167244000
_diffrn_orient_matrix_UB_12 -0.0009125000
_diffrn_orient_matrix_UB_13 -0.0279377000
_diffrn_orient_matrix_UB_21 0.0077697000
_diffrn_orient_matrix_UB_22 -0.0136787000
_diffrn_orient_matrix_UB_23 -0.0571841000
_diffrn_orient_matrix_UB_31 -0.0016726000
_diffrn_orient_matrix_UB_32 -0.0536181000
_diffrn_orient_matrix_UB_33 0.0149976000
_diffrn_radiation_monochromator graphite
_diffrn_radiation_probe x-ray
_diffrn_radiation_type MoK\a
_diffrn_radiation_wavelength 0.71073
_diffrn_reflns_av_R_equivalents 0.0255
_diffrn_reflns_av_unetI/netI 0.0420
_diffrn_reflns_Laue_measured_fraction_full 0.996
_diffrn_reflns_Laue_measured_fraction_max 0.897
_diffrn_reflns_limit_h_max 27
_diffrn_reflns_limit_h_min -51
_diffrn_reflns_limit_k_max 17
_diffrn_reflns_limit_k_min -15
_diffrn_reflns_limit_l_max 13
_diffrn_reflns_limit_l_min -14
_diffrn_reflns_number 6250
_diffrn_reflns_point_group_measured_fraction_full 0.899
_diffrn_reflns_point_group_measured_fraction_max 0.764
_diffrn_reflns_theta_full 25.242
_diffrn_reflns_theta_max 29.195
_diffrn_reflns_theta_min 3.624
_diffrn_source 'fine-focus sealed X-ray tube'
_diffrn_source_type 'Enhance (Mo) X-ray Source'
_exptl_absorpt_coefficient_mu 0.071
_exptl_absorpt_correction_T_max 1.00000
_exptl_absorpt_correction_T_min 0.74855
_exptl_absorpt_correction_type multi-scan
_exptl_absorpt_process_details
;
CrysAlisPro 1.171.38.41 (Rigaku Oxford Diffraction, 2015)
Empirical absorption correction using spherical harmonics,
 implemented in SCALE3 ABSPACK scaling algorithm.
;
_exptl_crystal_colour colourless
_exptl_crystal_colour_primary colourless
_exptl_crystal_density_diffrn 1.214
_exptl_crystal_description block
_exptl_crystal_F_000 2048
_exptl_crystal_size_max 0.12
_exptl_crystal_size_mid 0.11
_exptl_crystal_size_min 0.1
_refine_diff_density_max 0.108
_refine_diff_density_min -0.139
_refine_diff_density_rms 0.031
_refine_ls_abs_structure_details
;
 Flack x determined using 541 quotients [(I+)-(I-)]/[(I+)+(I-)]
 (Parsons, Flack and Wagner, Acta Cryst. B69 (2013) 249-259).
;
_refine_ls_abs_structure_Flack -3.1(10)
_refine_ls_extinction_method none
_refine_ls_goodness_of_fit_ref 1.036
_refine_ls_hydrogen_treatment constr
_refine_ls_matrix_type full
_refine_ls_number_parameters 172
_refine_ls_number_reflns 2768
_refine_ls_number_restraints 1
_refine_ls_restrained_S_all 1.036
_refine_ls_R_factor_all 0.0924
_refine_ls_R_factor_gt 0.0508
_refine_ls_shift/su_max 0.000
_refine_ls_shift/su_mean 0.000
_refine_ls_structure_factor_coef Fsqd
_refine_ls_weighting_details 'w=1/[\s^2^(Fo^2^)+(0.0415P)^2^+0.7614P] where P=(Fo^2^+2Fc^2^)/3'
_refine_ls_weighting_scheme calc
_refine_ls_wR_factor_gt 0.0918
_refine_ls_wR_factor_ref 0.1077
_reflns_Friedel_coverage 0.623
_reflns_Friedel_fraction_full 0.789
_reflns_Friedel_fraction_max 0.617
_reflns_number_gt 1751
_reflns_number_total 2768
_reflns_threshold_expression 'I > 2\s(I)'
_cod_data_source_file c9cc09493h2.cif
_cod_data_source_block exp_6559
_cod_database_code 7126124
_shelx_shelxl_version_number 2018/3
_shelx_space_group_comment
;
The symmetry employed for this shelxl refinement is uniquely defined
by the following loop, which should always be used as a source of
symmetry information in preference to the above space-group names.
They are only intended as comments.
;
_shelx_estimated_absorpt_t_max 0.993
_shelx_estimated_absorpt_t_min 0.992
_reflns_odcompleteness_completeness 99.48
_reflns_odcompleteness_iscentric 1
_reflns_odcompleteness_theta 26.32
_olex2_refinement_description
;
1. Fixed Uiso
 At 1.2 times of:
  All C(H) groups
2.a Aromatic/amide H refined with riding coordinates:
 C2(H2), C3(H3), C4(H4), C5(H5), C8(H8), C9(H9), C10(H10), C11(H11), C14(H14),
 C15(H15), C16(H16), C17(H17), C18(H18)
;
_olex2_submission_special_instructions 'No special instructions were received'
_oxdiff_exptl_absorpt_empirical_details
;
Empirical correction (ABSPACK) includes:
- Absorption correction using spherical harmonics
- Frame scaling
;
_oxdiff_exptl_absorpt_empirical_full_max 1.392
_oxdiff_exptl_absorpt_empirical_full_min 0.740

loop_
_space_group_symop_operation_xyz
'x, y, z'
'-x, -y, z'
'x+1/4, -y+1/4, z+1/4'
'-x+1/4, y+1/4, z+1/4'
'x, y+1/2, z+1/2'
'-x, -y+1/2, z+1/2'
'x+1/4, -y+3/4, z+3/4'
'-x+1/4, y+3/4, z+3/4'
'x+1/2, y, z+1/2'
'-x+1/2, -y, z+1/2'
'x+3/4, -y+1/4, z+3/4'
'-x+3/4, y+1/4, z+3/4'
'x+1/2, y+1/2, z'
'-x+1/2, -y+1/2, z'
'x+3/4, -y+3/4, z+1/4'
'-x+3/4, y+3/4, z+1/4'

loop_
_atom_site_label
_atom_site_type_symbol
_atom_site_fract_x
_atom_site_fract_y
_atom_site_fract_z
_atom_site_U_iso_or_equiv
_atom_site_adp_type
_atom_site_occupancy
_atom_site_site_symmetry_order
_atom_site_calc_flag
_atom_site_refinement_flags_posn
_atom_site_refinement_flags_adp
_atom_site_refinement_flags_occupancy
_atom_site_disorder_assembly
_atom_site_disorder_group
N1 N 0.55037(6) 0.42911(16) 0.2452(2) 0.0594(7) Uani 1 1 d . . . . .
C1 C 0.55949(8) 0.4932(2) 0.1465(3) 0.0649(8) Uani 1 1 d . . . . .
C2 C 0.54862(10) 0.4874(3) 0.0247(4) 0.0831(11) Uani 1 1 d . . . . .
H2 H 0.533371 0.435457 -0.001570 0.100 Uiso 1 1 calc R . . . .
C3 C 0.56116(14) 0.5609(4) -0.0555(4) 0.1066(15) Uani 1 1 d . . . . .
H3 H 0.554564 0.558289 -0.137922 0.128 Uiso 1 1 calc R . . . .
C4 C 0.58330(14) 0.6385(4) -0.0164(6) 0.1122(17) Uani 1 1 d . . . . .
H4 H 0.591243 0.687312 -0.073322 0.135 Uiso 1 1 calc R . . . .
C5 C 0.59420(11) 0.6466(2) 0.1047(6) 0.0991(14) Uani 1 1 d . . . . .
H5 H 0.609309 0.699405 0.129465 0.119 Uiso 1 1 calc R . . . .
C6 C 0.58166(9) 0.5721(2) 0.1892(4) 0.0724(10) Uani 1 1 d . . . . .
C7 C 0.58657(8) 0.5550(2) 0.3183(4) 0.0673(9) Uani 1 1 d . . . . .
C8 C 0.60560(9) 0.6043(3) 0.4112(5) 0.0894(12) Uani 1 1 d . . . . .
H8 H 0.618468 0.663999 0.393522 0.107 Uiso 1 1 calc R . . . .
C9 C 0.60534(10) 0.5651(3) 0.5276(5) 0.0996(14) Uani 1 1 d . . . . .
H9 H 0.618032 0.598730 0.588947 0.119 Uiso 1 1 calc R . . . .
C10 C 0.58638(9) 0.4754(3) 0.5567(4) 0.0846(11) Uani 1 1 d . . . . .
H10 H 0.586979 0.449501 0.636723 0.102 Uiso 1 1 calc R . . . .
C11 C 0.56684(8) 0.4248(2) 0.4689(3) 0.0660(8) Uani 1 1 d . . . . .
H11 H 0.554032 0.365315 0.487923 0.079 Uiso 1 1 calc R . . . .
C12 C 0.56694(7) 0.46586(19) 0.3509(3) 0.0582(8) Uani 1 1 d . . . . .
C13 C 0.52982(8) 0.33714(19) 0.2373(3) 0.0543(7) Uani 1 1 d . . . . .
C14 C 0.54028(10) 0.2566(2) 0.1615(3) 0.0699(9) Uani 1 1 d . . . . .
H14 H 0.560694 0.262123 0.115483 0.084 Uiso 1 1 calc R . . . .
C15 C 0.52006(12) 0.1677(2) 0.1547(4) 0.0819(11) Uani 1 1 d . . . . .
H15 H 0.526798 0.113285 0.103346 0.098 Uiso 1 1 calc R . . . .
C16 C 0.49022(11) 0.1590(3) 0.2229(4) 0.0813(11) Uani 1 1 d . . . . .
H16 H 0.476808 0.098635 0.217907 0.098 Uiso 1 1 calc R . . . .
C17 C 0.47999(9) 0.2385(2) 0.2984(3) 0.0764(10) Uani 1 1 d . . . . .
H17 H 0.459771 0.232028 0.345318 0.092 Uiso 1 1 calc R . . . .
C18 C 0.49960(8) 0.3281(2) 0.3050(3) 0.0635(8) Uani 1 1 d . . . . .
H18 H 0.492425 0.382781 0.355389 0.076 Uiso 1 1 calc R . . . .

loop_
_atom_site_aniso_label
_atom_site_aniso_U_11
_atom_site_aniso_U_22
_atom_site_aniso_U_33
_atom_site_aniso_U_23
_atom_site_aniso_U_13
_atom_site_aniso_U_12
N1 0.0562(16) 0.0473(11) 0.0747(17) 0.0041(13) 0.0016(14) -0.0059(11)
C1 0.0536(18) 0.0516(16) 0.090(2) 0.0097(17) 0.0075(19) 0.0097(15)
C2 0.079(3) 0.076(2) 0.094(3) 0.020(2) 0.004(2) 0.0089(19)
C3 0.112(4) 0.097(3) 0.111(4) 0.039(3) 0.026(3) 0.018(3)
C4 0.103(4) 0.090(3) 0.144(5) 0.050(3) 0.038(3) 0.019(3)
C5 0.069(3) 0.0574(19) 0.170(5) 0.024(3) 0.032(3) 0.0055(18)
C6 0.053(2) 0.0491(16) 0.115(3) 0.0101(18) 0.0147(19) 0.0079(15)
C7 0.0383(18) 0.0446(14) 0.119(3) -0.0097(18) 0.004(2) 0.0015(13)
C8 0.051(2) 0.068(2) 0.150(4) -0.016(3) -0.006(3) -0.0060(17)
C9 0.059(3) 0.096(3) 0.144(4) -0.045(3) -0.025(3) -0.006(2)
C10 0.057(2) 0.094(2) 0.103(3) -0.021(2) -0.015(2) 0.002(2)
C11 0.053(2) 0.0615(17) 0.084(2) -0.0093(17) -0.0033(18) -0.0024(15)
C12 0.0397(18) 0.0470(13) 0.088(2) -0.0062(17) 0.0003(16) 0.0030(13)
C13 0.0514(17) 0.0453(14) 0.0661(18) 0.0044(14) -0.0090(15) 0.0013(13)
C14 0.081(2) 0.0564(16) 0.072(2) -0.0040(17) 0.0056(18) 0.0035(17)
C15 0.108(3) 0.0566(18) 0.081(2) -0.0120(17) -0.014(2) 0.0014(19)
C16 0.084(3) 0.061(2) 0.100(3) 0.004(2) -0.026(2) -0.0185(19)
C17 0.054(2) 0.0689(19) 0.106(3) 0.014(2) -0.0073(19) -0.0091(17)
C18 0.0513(19) 0.0541(15) 0.085(2) 0.0004(15) 0.0023(17) 0.0030(14)

loop_
_atom_type_symbol
_atom_type_description
_atom_type_scat_dispersion_real
_atom_type_scat_dispersion_imag
_atom_type_scat_source
C C 0.0033 0.0016 'International Tables Vol C Tables 4.2.6.8 and 6.1.1.4'
H H 0.0000 0.0000 'International Tables Vol C Tables 4.2.6.8 and 6.1.1.4'
N N 0.0061 0.0033 'International Tables Vol C Tables 4.2.6.8 and 6.1.1.4'

loop_
_geom_angle_atom_site_label_1
_geom_angle_atom_site_label_2
_geom_angle_atom_site_label_3
_geom_angle
_geom_angle_site_symmetry_1
_geom_angle_site_symmetry_3
_geom_angle_publ_flag
C1 N1 C13 125.6(3) . . ?
C12 N1 C1 108.7(2) . . ?
C12 N1 C13 125.6(2) . . ?
N1 C1 C6 108.9(3) . . ?
C2 C1 N1 128.7(3) . . ?
C2 C1 C6 122.4(3) . . ?
C1 C2 H2 121.2 . . ?
C3 C2 C1 117.6(4) . . ?
C3 C2 H2 121.2 . . ?
C2 C3 H3 119.4 . . ?
C2 C3 C4 121.2(5) . . ?
C4 C3 H3 119.4 . . ?
C3 C4 H4 118.9 . . ?
C3 C4 C5 122.3(4) . . ?
C5 C4 H4 118.9 . . ?
C4 C5 H5 121.1 . . ?
C4 C5 C6 117.8(4) . . ?
C6 C5 H5 121.1 . . ?
C1 C6 C5 118.8(4) . . ?
C1 C6 C7 107.0(3) . . ?
C5 C6 C7 134.2(4) . . ?
C8 C7 C6 135.0(3) . . ?
C8 C7 C12 117.6(4) . . ?
C12 C7 C6 107.5(3) . . ?
C7 C8 H8 120.0 . . ?
C9 C8 C7 120.1(3) . . ?
C9 C8 H8 120.0 . . ?
C8 C9 H9 119.4 . . ?
C8 C9 C10 121.2(4) . . ?
C10 C9 H9 119.4 . . ?
C9 C10 H10 119.5 . . ?
C11 C10 C9 120.9(4) . . ?
C11 C10 H10 119.5 . . ?
C10 C11 H11 121.3 . . ?
C10 C11 C12 117.5(3) . . ?
C12 C11 H11 121.3 . . ?
N1 C12 C7 108.0(3) . . ?
C11 C12 N1 129.2(3) . . ?
C11 C12 C7 122.7(3) . . ?
C14 C13 N1 119.8(3) . . ?
C18 C13 N1 120.2(3) . . ?
C18 C13 C14 120.0(3) . . ?
C13 C14 H14 120.4 . . ?
C15 C14 C13 119.1(3) . . ?
C15 C14 H14 120.4 . . ?
C14 C15 H15 119.7 . . ?
C16 C15 C14 120.6(3) . . ?
C16 C15 H15 119.7 . . ?
C15 C16 H16 119.9 . . ?
C17 C16 C15 120.3(3) . . ?
C17 C16 H16 119.9 . . ?
C16 C17 H17 120.0 . . ?
C16 C17 C18 119.9(3) . . ?
C18 C17 H17 120.0 . . ?
C13 C18 H18 119.9 . . ?
C17 C18 C13 120.1(3) . . ?
C17 C18 H18 119.9 . . ?

loop_
_geom_bond_atom_site_label_1
_geom_bond_atom_site_label_2
_geom_bond_distance
_geom_bond_site_symmetry_2
_geom_bond_publ_flag
N1 C1 1.394(4) . ?
N1 C12 1.393(4) . ?
N1 C13 1.420(3) . ?
C1 C2 1.389(5) . ?
C1 C6 1.399(5) . ?
C2 H2 0.9300 . ?
C2 C3 1.370(5) . ?
C3 H3 0.9300 . ?
C3 C4 1.374(6) . ?
C4 H4 0.9300 . ?
C4 C5 1.383(7) . ?
C5 H5 0.9300 . ?
C5 C6 1.408(5) . ?
C6 C7 1.431(5) . ?
C7 C8 1.396(5) . ?
C7 C12 1.412(4) . ?
C8 H8 0.9300 . ?
C8 C9 1.360(6) . ?
C9 H9 0.9300 . ?
C9 C10 1.396(5) . ?
C10 H10 0.9300 . ?
C10 C11 1.375(4) . ?
C11 H11 0.9300 . ?
C11 C12 1.385(4) . ?
C13 C14 1.380(4) . ?
C13 C18 1.375(4) . ?
C14 H14 0.9300 . ?
C14 C15 1.378(5) . ?
C15 H15 0.9300 . ?
C15 C16 1.366(5) . ?
C16 H16 0.9300 . ?
C16 C17 1.365(5) . ?
C17 H17 0.9300 . ?
C17 C18 1.374(4) . ?
C18 H18 0.9300 . ?

loop_
_geom_torsion_atom_site_label_1
_geom_torsion_atom_site_label_2
_geom_torsion_atom_site_label_3
_geom_torsion_atom_site_label_4
_geom_torsion
_geom_torsion_site_symmetry_1
_geom_torsion_site_symmetry_2
_geom_torsion_site_symmetry_3
_geom_torsion_site_symmetry_4
_geom_torsion_publ_flag
N1 C1 C2 C3 179.4(3) . . . . ?
N1 C1 C6 C5 -179.9(3) . . . . ?
N1 C1 C6 C7 0.6(3) . . . . ?
N1 C13 C14 C15 -180.0(3) . . . . ?
N1 C13 C18 C17 -179.2(3) . . . . ?
C1 N1 C12 C7 0.4(3) . . . . ?
C1 N1 C12 C11 -176.9(3) . . . . ?
C1 N1 C13 C14 57.5(4) . . . . ?
C1 N1 C13 C18 -122.5(3) . . . . ?
C1 C2 C3 C4 -0.9(6) . . . . ?
C1 C6 C7 C8 179.1(3) . . . . ?
C1 C6 C7 C12 -0.3(3) . . . . ?
C2 C1 C6 C5 -1.9(4) . . . . ?
C2 C1 C6 C7 178.7(3) . . . . ?
C2 C3 C4 C5 0.2(6) . . . . ?
C3 C4 C5 C6 -0.4(6) . . . . ?
C4 C5 C6 C1 1.1(5) . . . . ?
C4 C5 C6 C7 -179.6(4) . . . . ?
C5 C6 C7 C8 -0.2(6) . . . . ?
C5 C6 C7 C12 -179.7(3) . . . . ?
C6 C1 C2 C3 1.7(5) . . . . ?
C6 C7 C8 C9 -178.1(4) . . . . ?
C6 C7 C12 N1 -0.1(3) . . . . ?
C6 C7 C12 C11 177.5(3) . . . . ?
C7 C8 C9 C10 0.3(6) . . . . ?
C8 C7 C12 N1 -179.6(3) . . . . ?
C8 C7 C12 C11 -2.0(4) . . . . ?
C8 C9 C10 C11 -1.2(6) . . . . ?
C9 C10 C11 C12 0.4(5) . . . . ?
C10 C11 C12 N1 178.2(3) . . . . ?
C10 C11 C12 C7 1.2(4) . . . . ?
C12 N1 C1 C2 -178.6(3) . . . . ?
C12 N1 C1 C6 -0.7(3) . . . . ?
C12 N1 C13 C14 -117.3(3) . . . . ?
C12 N1 C13 C18 62.7(4) . . . . ?
C12 C7 C8 C9 1.3(5) . . . . ?
C13 N1 C1 C2 5.9(5) . . . . ?
C13 N1 C1 C6 -176.2(2) . . . . ?
C13 N1 C12 C7 176.0(3) . . . . ?
C13 N1 C12 C11 -1.4(5) . . . . ?
C13 C14 C15 C16 -0.5(5) . . . . ?
C14 C13 C18 C17 0.8(5) . . . . ?
C14 C15 C16 C17 0.2(5) . . . . ?
C15 C16 C17 C18 0.6(5) . . . . ?
C16 C17 C18 C13 -1.1(5) . . . . ?
C18 C13 C14 C15 0.1(5) . . . . ?
